data_4073020
loop_
_publ_author_name
'Brownie, John H.'
'Baird, Michael C.'
'Schmider, Hartmut'

_publ_section_title
;
 New Complexes of Methyldiphenylphosphonium Cyclopentadienylide,
 Representative of a Class of Ligands Heretofore Much Neglected
;
_journal_issue 6
_journal_name_full Organometallics
_journal_page_first 1433
_journal_paper_doi 10.1021/om070018j
_journal_volume 26
_journal_year 2007
_chemical_formula_sum 'C21 H17 Cr O3 P'
_chemical_formula_weight 400.32
_chemical_name_systematic
;

 ?

;
_space_group_IT_number 14
_symmetry_cell_setting monoclinic
_symmetry_space_group_name_Hall '-P 2ybc'
_symmetry_space_group_name_H-M 'P 1 21/c 1'
_atom_sites_solution_hydrogens geom
_atom_sites_solution_primary direct
_atom_sites_solution_secondary difmap
_audit_creation_method SHELXL-97
_cell_angle_alpha 90.00
_cell_angle_beta 108.742(4)
_cell_angle_gamma 90.00
_cell_formula_units_Z 4
_cell_length_a 9.738(2)
_cell_length_b 14.410(3)
_cell_length_c 13.927(3)
_cell_measurement_temperature 180(2)
_cell_volume 1850.7(7)
_computing_cell_refinement 'Bruker SMART'
_computing_data_collection 'Bruker SMART'
_computing_data_reduction 'Bruker SHELXTL'
_computing_molecular_graphics 'Bruker SHELXTL'
_computing_publication_material 'Bruker SHELXTL'
_computing_structure_refinement 'SHELXL-97 (Sheldrick, 1997)'
_computing_structure_solution 'SHELXS-97 (Sheldrick, 1990)'
_diffrn_ambient_temperature 180(2)
_diffrn_measured_fraction_theta_full 1.000
_diffrn_measured_fraction_theta_max 1.000
_diffrn_measurement_device_type 'CCD area detector'
_diffrn_measurement_method 'phi and omega scans'
_diffrn_radiation_monochromator graphite
_diffrn_radiation_source 'fine-focus sealed tube'
_diffrn_radiation_type MoK\a
_diffrn_radiation_wavelength 0.71073
_diffrn_reflns_av_R_equivalents 0.0373
_diffrn_reflns_av_sigmaI/netI 0.0607
_diffrn_reflns_limit_h_max 10
_diffrn_reflns_limit_h_min -11
_diffrn_reflns_limit_k_max 15
_diffrn_reflns_limit_k_min -17
_diffrn_reflns_limit_l_max 16
_diffrn_reflns_limit_l_min -16
_diffrn_reflns_number 10657
_diffrn_reflns_theta_full 25.00
_diffrn_reflns_theta_max 25.00
_diffrn_reflns_theta_min 2.09
_exptl_absorpt_coefficient_mu 0.722
_exptl_absorpt_correction_T_max 1.0000
_exptl_absorpt_correction_T_min 0.8567
_exptl_absorpt_correction_type 'Empirical (Bruker SADABS)'
_exptl_crystal_colour yellow
_exptl_crystal_density_diffrn 1.437
_exptl_crystal_density_method 'not measured'
_exptl_crystal_description plate
_exptl_crystal_F_000 824
_exptl_crystal_size_max 0.30
_exptl_crystal_size_mid 0.15
_exptl_crystal_size_min 0.05
_refine_diff_density_max 0.443
_refine_diff_density_min -0.355
_refine_diff_density_rms 0.052
_refine_ls_extinction_method none
_refine_ls_goodness_of_fit_ref 1.000
_refine_ls_hydrogen_treatment constr
_refine_ls_matrix_type full
_refine_ls_number_parameters 235
_refine_ls_number_reflns 3263
_refine_ls_number_restraints 0
_refine_ls_restrained_S_all 1.000
_refine_ls_R_factor_all 0.0613
_refine_ls_R_factor_gt 0.0374
_refine_ls_shift/su_max 0.000
_refine_ls_shift/su_mean 0.000
_refine_ls_structure_factor_coef Fsqd
_refine_ls_weighting_details 'calc w=1/[\s^2^(Fo^2^)+(0.0228P)^2^+0.0000P] where P=(Fo^2^+2Fc^2^)/3'
_refine_ls_weighting_scheme calc
_refine_ls_wR_factor_gt 0.0672
_refine_ls_wR_factor_ref 0.0710
_reflns_number_gt 2256
_reflns_number_total 3263
_reflns_threshold_expression >2sigma(I)
_cod_data_source_file om070018jsi20070108_104422.cif
_cod_data_source_block compoundIII
_cod_depositor_comments
;
The following automatic conversions were performed:

'_symmetry_cell_setting' value 'Monoclinic' changed to 'monoclinic'
according to /home/saulius/struct/CIF-dictionaries/cif_core.dic
dictionary named 'cif_core.dic' version 2.4.1 from 2010-06-29.

Automatic conversion script
Id: cif_fix_values 1715 2011-07-08 13:25:40Z adriana 
;
_cod_original_cell_volume 1850.8(6)
_cod_original_sg_symbol_H-M P2(1)/c
_cod_database_code 4073020

loop_
_symmetry_equiv_pos_as_xyz
'x, y, z'
'-x, y+1/2, -z+1/2'
'-x, -y, -z'
'x, -y-1/2, z-1/2'

loop_
_atom_site_label
_atom_site_type_symbol
_atom_site_fract_x
_atom_site_fract_y
_atom_site_fract_z
_atom_site_U_iso_or_equiv
_atom_site_adp_type
_atom_site_occupancy
_atom_site_symmetry_multiplicity
_atom_site_calc_flag
_atom_site_refinement_flags
P1 P -0.13349(8) 0.17400(5) 0.19619(5) 0.02623(19) Uani 1 1 d .
Cr1 Cr 0.19696(5) 0.18506(3) 0.39021(3) 0.02921(14) Uani 1 1 d .
O1 O 0.1587(3) 0.38894(16) 0.40679(16) 0.0590(7) Uani 1 1 d .
O2 O 0.0355(2) 0.15020(15) 0.53591(13) 0.0492(6) Uani 1 1 d .
O3 O 0.4642(2) 0.18873(15) 0.57102(13) 0.0469(6) Uani 1 1 d .
C1 C 0.0508(3) 0.14284(19) 0.24187(18) 0.0273(7) Uani 1 1 d .
C2 C 0.1691(3) 0.1924(2) 0.22698(18) 0.0343(7) Uani 1 1 d .
H2A H 0.1615 0.2506 0.1864 0.041 Uiso 1 1 calc R
C3 C 0.2960(3) 0.1430(2) 0.27334(19) 0.0384(8) Uani 1 1 d .
H3A H 0.3952 0.1602 0.2727 0.046 Uiso 1 1 calc R
C4 C 0.2595(3) 0.0620(2) 0.31821(18) 0.0358(8) Uani 1 1 d .
H4A H 0.3285 0.0122 0.3541 0.043 Uiso 1 1 calc R
C5 C 0.1096(3) 0.0616(2) 0.29928(17) 0.0310(7) Uani 1 1 d .
H5A H 0.0527 0.0110 0.3180 0.037 Uiso 1 1 calc R
C6 C -0.1548(3) 0.29738(17) 0.19185(18) 0.0303(7) Uani 1 1 d .
H6A H -0.1104 0.3231 0.2600 0.045 Uiso 1 1 calc R
H6B H -0.2582 0.3129 0.1675 0.045 Uiso 1 1 calc R
H6C H -0.1073 0.3237 0.1458 0.045 Uiso 1 1 calc R
C7 C -0.2163(3) 0.12921(18) 0.06997(18) 0.0260(7) Uani 1 1 d .
C8 C -0.3665(3) 0.12545(19) 0.0293(2) 0.0342(7) Uani 1 1 d .
H8A H -0.4249 0.1457 0.0683 0.041 Uiso 1 1 calc R
C9 C -0.4308(3) 0.0923(2) -0.0677(2) 0.0416(8) Uani 1 1 d .
H9A H -0.5335 0.0906 -0.0961 0.050 Uiso 1 1 calc R
C10 C -0.3450(3) 0.0613(2) -0.1237(2) 0.0403(8) Uani 1 1 d .
H10A H -0.3892 0.0371 -0.1900 0.048 Uiso 1 1 calc R
C11 C -0.1964(3) 0.06524(19) -0.08379(18) 0.0339(7) Uani 1 1 d .
H11A H -0.1383 0.0441 -0.1227 0.041 Uiso 1 1 calc R
C12 C -0.1312(3) 0.09976(18) 0.01244(18) 0.0296(7) Uani 1 1 d .
H12A H -0.0285 0.1034 0.0394 0.036 Uiso 1 1 calc R
C13 C -0.2262(3) 0.12326(19) 0.27533(18) 0.0255(7) Uani 1 1 d .
C14 C -0.2518(3) 0.0283(2) 0.26942(19) 0.0326(7) Uani 1 1 d .
H14A H -0.2265 -0.0077 0.2205 0.039 Uiso 1 1 calc R
C15 C -0.3136(3) -0.0140(2) 0.33428(19) 0.0384(8) Uani 1 1 d .
H15A H -0.3310 -0.0790 0.3302 0.046 Uiso 1 1 calc R
C16 C -0.3504(3) 0.0391(2) 0.4056(2) 0.0418(8) Uani 1 1 d .
H16A H -0.3920 0.0100 0.4509 0.050 Uiso 1 1 calc R
C17 C -0.3273(3) 0.1332(2) 0.41134(19) 0.0386(8) Uani 1 1 d .
H17A H -0.3543 0.1689 0.4597 0.046 Uiso 1 1 calc R
C18 C -0.2642(3) 0.1762(2) 0.34630(18) 0.0332(7) Uani 1 1 d .
H18A H -0.2473 0.2412 0.3504 0.040 Uiso 1 1 calc R
C19 C 0.1748(3) 0.3088(2) 0.4011(2) 0.0397(8) Uani 1 1 d .
C20 C 0.0972(3) 0.1642(2) 0.47760(19) 0.0326(7) Uani 1 1 d .
C21 C 0.3596(3) 0.1889(2) 0.4988(2) 0.0341(7) Uani 1 1 d .

loop_
_atom_site_aniso_label
_atom_site_aniso_U_11
_atom_site_aniso_U_22
_atom_site_aniso_U_33
_atom_site_aniso_U_23
_atom_site_aniso_U_13
_atom_site_aniso_U_12
P1 0.0271(4) 0.0290(5) 0.0231(4) -0.0011(3) 0.0089(3) 0.0003(4)
Cr1 0.0288(3) 0.0340(3) 0.0249(2) -0.0026(2) 0.0088(2) -0.0021(3)
O1 0.0769(18) 0.0336(15) 0.0712(16) -0.0060(12) 0.0306(14) -0.0027(14)
O2 0.0386(13) 0.0791(18) 0.0352(12) -0.0043(11) 0.0190(11) -0.0037(12)
O3 0.0378(13) 0.0619(16) 0.0338(11) 0.0042(11) 0.0015(10) -0.0190(13)
C1 0.0262(17) 0.0349(18) 0.0193(14) -0.0043(12) 0.0050(13) 0.0008(14)
C2 0.0325(18) 0.048(2) 0.0239(14) 0.0009(14) 0.0107(13) -0.0021(17)
C3 0.0247(18) 0.063(2) 0.0278(16) -0.0040(15) 0.0094(14) 0.0039(17)
C4 0.0343(19) 0.043(2) 0.0270(15) -0.0081(14) 0.0052(14) 0.0120(16)
C5 0.0345(19) 0.0291(18) 0.0267(15) -0.0078(13) 0.0060(14) 0.0002(15)
C6 0.0312(17) 0.0287(18) 0.0324(15) -0.0002(13) 0.0123(13) 0.0015(14)
C7 0.0297(17) 0.0228(16) 0.0245(14) 0.0029(12) 0.0071(13) 0.0024(14)
C8 0.0315(19) 0.039(2) 0.0329(16) -0.0040(14) 0.0114(15) 0.0033(15)
C9 0.0271(18) 0.056(2) 0.0361(17) -0.0117(16) 0.0022(14) -0.0037(17)
C10 0.047(2) 0.040(2) 0.0276(16) -0.0074(14) 0.0030(15) -0.0008(17)
C11 0.043(2) 0.0340(19) 0.0271(15) 0.0011(13) 0.0154(15) 0.0097(16)
C12 0.0292(17) 0.0304(17) 0.0287(15) 0.0053(13) 0.0085(14) 0.0061(14)
C13 0.0217(16) 0.0321(18) 0.0219(14) 0.0002(13) 0.0058(12) -0.0015(14)
C14 0.0334(18) 0.0357(19) 0.0294(15) 0.0000(14) 0.0110(14) -0.0015(15)
C15 0.0353(19) 0.038(2) 0.0400(17) 0.0088(15) 0.0097(15) -0.0033(16)
C16 0.0269(18) 0.067(3) 0.0307(16) 0.0143(17) 0.0078(14) -0.0045(18)
C17 0.0295(18) 0.059(2) 0.0296(16) -0.0055(15) 0.0124(14) 0.0011(17)
C18 0.0277(16) 0.0409(19) 0.0305(15) -0.0059(14) 0.0085(13) -0.0021(16)
C19 0.042(2) 0.044(2) 0.0343(16) -0.0028(16) 0.0132(15) -0.0061(19)
C20 0.0273(17) 0.039(2) 0.0264(15) -0.0070(14) 0.0023(13) -0.0018(15)
C21 0.0383(19) 0.0369(19) 0.0315(16) -0.0008(15) 0.0173(15) -0.0098(17)

loop_
_atom_type_symbol
_atom_type_description
_atom_type_scat_dispersion_real
_atom_type_scat_dispersion_imag
_atom_type_scat_source
C C 0.0033 0.0016 'International Tables Vol C Tables 4.2.6.8 and 6.1.1.4'
H H 0.0000 0.0000 'International Tables Vol C Tables 4.2.6.8 and 6.1.1.4'
O O 0.0106 0.0060 'International Tables Vol C Tables 4.2.6.8 and 6.1.1.4'
P P 0.1023 0.0942 'International Tables Vol C Tables 4.2.6.8 and 6.1.1.4'
Cr Cr 0.3209 0.6236 'International Tables Vol C Tables 4.2.6.8 and 6.1.1.4'

loop_
_geom_angle_atom_site_label_1
_geom_angle_atom_site_label_2
_geom_angle_atom_site_label_3
_geom_angle
C1 P1 C6 111.08(13)
C1 P1 C13 109.32(12)
C6 P1 C13 110.55(12)
C1 P1 C7 110.25(12)
C6 P1 C7 108.21(12)
C13 P1 C7 107.37(12)
C21 Cr1 C19 89.77(13)
C21 Cr1 C20 87.58(11)
C19 Cr1 C20 90.20(12)
C21 Cr1 C1 158.44(11)
C19 Cr1 C1 107.14(11)
C20 Cr1 C1 105.21(11)
C21 Cr1 C5 125.60(12)
C19 Cr1 C5 144.54(12)
C20 Cr1 C5 93.52(11)
C1 Cr1 C5 38.13(9)
C21 Cr1 C2 130.28(11)
C19 Cr1 C2 93.45(12)
C20 Cr1 C2 141.91(11)
C1 Cr1 C2 37.93(9)
C5 Cr1 C2 63.03(10)
C21 Cr1 C4 96.23(12)
C19 Cr1 C4 152.15(11)
C20 Cr1 C4 117.13(12)
C1 Cr1 C4 62.59(10)
C5 Cr1 C4 36.96(9)
C2 Cr1 C4 62.13(11)
C21 Cr1 C3 98.68(11)
C19 Cr1 C3 114.89(12)
C20 Cr1 C3 154.00(12)
C1 Cr1 C3 62.39(10)
C5 Cr1 C3 62.30(11)
C2 Cr1 C3 36.63(9)
C4 Cr1 C3 37.34(10)
C2 C1 C5 107.1(2)
C2 C1 P1 126.7(2)
C5 C1 P1 126.2(2)
C2 C1 Cr1 71.75(14)
C5 C1 Cr1 71.14(14)
P1 C1 Cr1 123.36(13)
C3 C2 C1 108.3(3)
C3 C2 Cr1 72.56(15)
C1 C2 Cr1 70.32(13)
C2 C3 C4 108.3(3)
C2 C3 Cr1 70.80(15)
C4 C3 Cr1 70.97(15)
C5 C4 C3 108.3(3)
C5 C4 Cr1 70.50(16)
C3 C4 Cr1 71.69(16)
C4 C5 C1 108.0(3)
C4 C5 Cr1 72.54(16)
C1 C5 Cr1 70.73(15)
C8 C7 C12 119.8(2)
C8 C7 P1 119.6(2)
C12 C7 P1 120.6(2)
C9 C8 C7 120.0(3)
C8 C9 C10 119.7(3)
C11 C10 C9 120.4(3)
C10 C11 C12 120.3(3)
C11 C12 C7 119.8(3)
C14 C13 C18 120.0(2)
C14 C13 P1 118.8(2)
C18 C13 P1 121.1(2)
C15 C14 C13 120.3(3)
C14 C15 C16 119.6(3)
C17 C16 C15 120.7(3)
C16 C17 C18 120.0(3)
C13 C18 C17 119.5(3)
O1 C19 Cr1 179.0(3)
O2 C20 Cr1 178.5(2)
O3 C21 Cr1 177.7(3)

loop_
_geom_bond_atom_site_label_1
_geom_bond_atom_site_label_2
_geom_bond_distance
P1 C1 1.759(3)
P1 C6 1.789(3)
P1 C13 1.790(3)
P1 C7 1.802(3)
Cr1 C21 1.805(3)
Cr1 C19 1.809(3)
Cr1 C20 1.809(3)
Cr1 C1 2.185(2)
Cr1 C5 2.191(3)
Cr1 C2 2.204(2)
Cr1 C4 2.217(3)
Cr1 C3 2.226(3)
O1 C19 1.171(3)
O2 C20 1.173(3)
O3 C21 1.179(3)
C1 C2 1.427(4)
C1 C5 1.429(4)
C2 C3 1.392(4)
C3 C4 1.422(4)
C4 C5 1.397(4)
C7 C8 1.390(3)
C7 C12 1.391(3)
C8 C9 1.379(3)
C9 C10 1.387(4)
C10 C11 1.375(4)
C11 C12 1.378(3)
C13 C14 1.389(4)
C13 C18 1.389(3)
C14 C15 1.378(3)
C15 C16 1.389(4)
C16 C17 1.372(4)
C17 C18 1.393(3)
